data_4114005
loop_
_publ_author_name
'Cory A. Jaska'
'Karen Temple'
'Alan J. Lough'
'Ian Manners'

_publ_section_title
;
 Transition Metal-Catalyzed Formation of Boron-Nitrogen Bonds: Catalytic
 Dehydrocoupling of Amine-Borane Adducts to Form Aminoboranes and
 Borazines
;
_journal_name_full 'Journal of the American Chemical Society'
_journal_page_first 9424
_journal_page_last 9434
_journal_paper_doi 10.1021/ja030160l
_journal_volume 125
_journal_year 2003
_chemical_formula_sum 'C18 H18 B3 N3'
_chemical_formula_weight 308.78
_chemical_name_systematic
; 
 ? 
;
_space_group_IT_number 33
_symmetry_cell_setting orthorhombic
_symmetry_space_group_name_Hall 'P 2c -2n'
_symmetry_space_group_name_H-M 'P n a 21'
_atom_sites_solution_hydrogens geom
_atom_sites_solution_primary direct
_atom_sites_solution_secondary difmap
_audit_creation_method SHELXL-97
_cell_angle_alpha 90.00
_cell_angle_beta 90.00
_cell_angle_gamma 90.00
_cell_formula_units_Z 4
_cell_length_a 7.7831(2)
_cell_length_b 19.9186(3)
_cell_length_c 10.9654(7)
_cell_measurement_reflns_used 1684
_cell_measurement_temperature 150(1)
_cell_measurement_theta_max 25.0
_cell_measurement_theta_min 2.6
_cell_volume 1699.95(12)
_computing_cell_refinement 'Denzo-SMN (Otwinowski & Minor, 1997)'
_computing_data_collection 'Collect (Nonius BV, 1997-2002)'
_computing_data_reduction 'Denzo-SMN (Otwinowski & Minor, 1997)'
_computing_molecular_graphics 'SHELXTL V6.12 (Sheldrick, 2001)'
_computing_publication_material 'SHELXTL V6.12 (Sheldrick, 2001)'
_computing_structure_refinement 'SHELXTL V6.12 (Sheldrick, 2001)'
_computing_structure_solution 'SHELXTL V6.12 (Sheldrick, 2001)'
_diffrn_ambient_temperature 150(2)
_diffrn_detector_area_resol_mean 9
_diffrn_measured_fraction_theta_full 0.987
_diffrn_measured_fraction_theta_max 0.987
_diffrn_measurement_device_type 'Nonius KappaCCD'
_diffrn_measurement_method '\f scans and \w scans with \k offsets'
_diffrn_radiation_monochromator graphite
_diffrn_radiation_source 'fine-focus sealed tube'
_diffrn_radiation_type MoK\a
_diffrn_radiation_wavelength 0.71073
_diffrn_reflns_av_R_equivalents 0.0000
_diffrn_reflns_av_sigmaI/netI 0.0306
_diffrn_reflns_limit_h_max 9
_diffrn_reflns_limit_h_min 0
_diffrn_reflns_limit_k_max 0
_diffrn_reflns_limit_k_min -23
_diffrn_reflns_limit_l_max 13
_diffrn_reflns_limit_l_min 0
_diffrn_reflns_number 1572
_diffrn_reflns_theta_full 25.07
_diffrn_reflns_theta_max 25.07
_diffrn_reflns_theta_min 2.81
_diffrn_standards_decay_% 0
_diffrn_standards_number 0
_exptl_absorpt_coefficient_mu 0.070
_exptl_absorpt_correction_type none
_exptl_crystal_colour colourless
_exptl_crystal_density_diffrn 1.207
_exptl_crystal_description plate
_exptl_crystal_F_000 648
_exptl_crystal_size_max 0.20
_exptl_crystal_size_mid 0.15
_exptl_crystal_size_min 0.15
_refine_diff_density_max 0.118
_refine_diff_density_min -0.111
_refine_diff_density_rms 0.027
_refine_ls_extinction_coef 0.024(4)
_refine_ls_extinction_expression Fc^*^=kFc[1+0.001xFc^2^\l^3^/sin(2\q)]^-1/4^
_refine_ls_extinction_method SHELXL
_refine_ls_goodness_of_fit_ref 1.068
_refine_ls_hydrogen_treatment mixed
_refine_ls_matrix_type full
_refine_ls_number_parameters 230
_refine_ls_number_reflns 1572
_refine_ls_number_restraints 1
_refine_ls_restrained_S_all 1.068
_refine_ls_R_factor_all 0.0318
_refine_ls_R_factor_gt 0.0291
_refine_ls_shift/su_max 0.000
_refine_ls_shift/su_mean 0.000
_refine_ls_structure_factor_coef Fsqd
_refine_ls_weighting_details 'calc w=1/[\s^2^(Fo^2^)+(0.0409P)^2^+0.1397P] where P=(Fo^2^+2Fc^2^)/3'
_refine_ls_weighting_scheme calc
_refine_ls_wR_factor_gt 0.0702
_refine_ls_wR_factor_ref 0.0719
_reflns_number_gt 1481
_reflns_number_total 1572
_reflns_threshold_expression I>2\s(I)
_cod_data_source_file ja030160l_2.cif
_cod_data_source_block k01197a
_cod_database_code 4114005

loop_
_symmetry_equiv_pos_as_xyz
'x, y, z'
'-x, -y, z+1/2'
'x+1/2, -y+1/2, z'
'-x+1/2, y+1/2, z+1/2'

loop_
_atom_site_label
_atom_site_type_symbol
_atom_site_fract_x
_atom_site_fract_y
_atom_site_fract_z
_atom_site_U_iso_or_equiv
_atom_site_adp_type
_atom_site_occupancy
_atom_site_symmetry_multiplicity
_atom_site_calc_flag
_atom_site_refinement_flags
N3 N 0.28556(18) 0.11091(7) 0.67596(14) 0.0280(3) Uani 1 1 d .
N2 N 0.25384(17) 0.23431(7) 0.67761(14) 0.0283(4) Uani 1 1 d .
N1 N 0.21881(18) 0.17177(7) 0.48560(13) 0.0273(3) Uani 1 1 d .
C13 C 0.3237(2) 0.04865(8) 0.73766(17) 0.0282(4) Uani 1 1 d .
B2 B 0.2839(3) 0.17271(10) 0.7423(2) 0.0290(5) Uani 1 1 d .
C1 C 0.1782(2) 0.17031(8) 0.35703(17) 0.0265(4) Uani 1 1 d .
C8 C 0.3360(2) 0.35294(9) 0.69592(19) 0.0362(4) Uani 1 1 d .
H8A H 0.3919 0.3503 0.6191 0.043 Uiso 1 1 calc R
C12 C 0.1730(3) 0.30167(10) 0.85599(18) 0.0366(4) Uani 1 1 d .
H12A H 0.1154 0.2638 0.8891 0.044 Uiso 1 1 calc R
C7 C 0.2543(2) 0.29674(9) 0.74361(17) 0.0291(4) Uani 1 1 d .
C15 C 0.4683(3) -0.05836(9) 0.7423(2) 0.0412(5) Uani 1 1 d .
H15A H 0.5411 -0.0904 0.7043 0.049 Uiso 1 1 calc R
B1 B 0.2193(3) 0.23435(10) 0.54938(19) 0.0290(5) Uani 1 1 d .
B3 B 0.2496(3) 0.10994(11) 0.54790(19) 0.0279(4) Uani 1 1 d .
C18 C 0.2545(2) 0.03529(10) 0.85212(18) 0.0347(4) Uani 1 1 d .
H18A H 0.1808 0.0670 0.8902 0.042 Uiso 1 1 calc R
C9 C 0.3360(3) 0.41273(10) 0.7602(2) 0.0451(5) Uani 1 1 d .
H9A H 0.3914 0.4510 0.7268 0.054 Uiso 1 1 calc R
C5 C 0.0159(3) 0.12379(10) 0.19039(18) 0.0389(5) Uani 1 1 d .
H5A H -0.0676 0.0929 0.1613 0.047 Uiso 1 1 calc R
C11 C 0.1756(3) 0.36181(11) 0.9201(2) 0.0481(6) Uani 1 1 d .
H11A H 0.1214 0.3647 0.9976 0.058 Uiso 1 1 calc R
C17 C 0.2940(3) -0.02484(11) 0.91049(19) 0.0414(5) Uani 1 1 d .
H17A H 0.2475 -0.0338 0.9889 0.050 Uiso 1 1 calc R
C16 C 0.4000(3) -0.07158(10) 0.8557(2) 0.0439(5) Uani 1 1 d .
H16A H 0.4257 -0.1126 0.8960 0.053 Uiso 1 1 calc R
C14 C 0.4309(2) 0.00164(9) 0.68343(19) 0.0344(4) Uani 1 1 d .
H14A H 0.4790 0.0105 0.6055 0.041 Uiso 1 1 calc R
C3 C 0.2191(3) 0.21102(11) 0.15291(19) 0.0387(5) Uani 1 1 d .
H3A H 0.2755 0.2404 0.0975 0.046 Uiso 1 1 calc R
C6 C 0.0562(2) 0.12572(9) 0.31340(17) 0.0334(4) Uani 1 1 d .
H6A H -0.0003 0.0962 0.3683 0.040 Uiso 1 1 calc R
C4 C 0.0969(3) 0.16665(10) 0.11015(17) 0.0388(5) Uani 1 1 d .
H4A H 0.0687 0.1657 0.0259 0.047 Uiso 1 1 calc R
C10 C 0.2563(3) 0.41721(11) 0.8720(2) 0.0500(6) Uani 1 1 d .
H10A H 0.2571 0.4584 0.9157 0.060 Uiso 1 1 calc R
C2 C 0.2606(2) 0.21321(10) 0.27590(18) 0.0323(4) Uani 1 1 d .
H2A H 0.3448 0.2439 0.3045 0.039 Uiso 1 1 calc R
H1B H 0.188(2) 0.2840(9) 0.5021(18) 0.030(5) Uiso 1 1 d .
H2B H 0.309(3) 0.1731(9) 0.838(2) 0.033(5) Uiso 1 1 d .
H3B H 0.241(2) 0.0613(10) 0.4977(18) 0.033(5) Uiso 1 1 d .

loop_
_atom_site_aniso_label
_atom_site_aniso_U_11
_atom_site_aniso_U_22
_atom_site_aniso_U_33
_atom_site_aniso_U_23
_atom_site_aniso_U_13
_atom_site_aniso_U_12
N3 0.0320(7) 0.0231(8) 0.0288(8) 0.0012(6) -0.0002(6) 0.0001(5)
N2 0.0309(7) 0.0237(8) 0.0302(8) -0.0040(6) -0.0004(6) 0.0002(6)
N1 0.0315(7) 0.0255(8) 0.0250(8) -0.0002(6) 0.0007(6) 0.0001(6)
C13 0.0301(8) 0.0243(8) 0.0303(9) 0.0020(7) -0.0056(7) -0.0040(7)
B2 0.0304(10) 0.0285(11) 0.0280(11) -0.0017(9) 0.0001(8) 0.0002(7)
C1 0.0301(8) 0.0238(8) 0.0256(9) -0.0011(7) 0.0012(7) 0.0028(7)
C8 0.0354(9) 0.0285(9) 0.0447(11) -0.0050(8) -0.0037(9) 0.0007(7)
C12 0.0435(10) 0.0348(10) 0.0316(10) -0.0045(9) -0.0042(9) 0.0066(8)
C7 0.0296(9) 0.0248(9) 0.0329(11) -0.0046(8) -0.0073(8) 0.0043(6)
C15 0.0431(10) 0.0283(9) 0.0521(13) 0.0023(9) -0.0132(10) 0.0040(8)
B1 0.0331(10) 0.0234(10) 0.0306(11) -0.0005(8) 0.0010(9) -0.0006(7)
B3 0.0301(9) 0.0247(10) 0.0290(11) -0.0009(8) 0.0021(8) -0.0004(8)
C18 0.0349(9) 0.0364(10) 0.0328(11) 0.0017(9) -0.0044(8) -0.0051(7)
C9 0.0465(11) 0.0276(10) 0.0613(14) -0.0082(10) -0.0137(11) 0.0003(8)
C5 0.0397(10) 0.0393(10) 0.0377(11) -0.0055(9) -0.0070(9) -0.0047(8)
C11 0.0604(13) 0.0475(13) 0.0365(11) -0.0158(10) -0.0089(10) 0.0158(10)
C17 0.0426(11) 0.0454(12) 0.0362(10) 0.0125(9) -0.0109(9) -0.0136(9)
C16 0.0464(10) 0.0323(10) 0.0529(13) 0.0136(10) -0.0217(10) -0.0074(9)
C14 0.0351(9) 0.0299(10) 0.0381(10) 0.0025(8) -0.0048(9) 0.0002(7)
C3 0.0454(11) 0.0402(12) 0.0306(11) 0.0070(9) 0.0023(9) -0.0017(9)
C6 0.0368(10) 0.0314(10) 0.0320(10) 0.0020(7) 0.0018(7) -0.0033(8)
C4 0.0499(11) 0.0404(11) 0.0261(10) -0.0018(8) -0.0031(8) 0.0033(9)
C10 0.0587(13) 0.0334(12) 0.0578(15) -0.0212(10) -0.0211(12) 0.0126(9)
C2 0.0366(10) 0.0285(10) 0.0317(10) 0.0024(8) 0.0007(8) -0.0041(7)

loop_
_atom_type_symbol
_atom_type_description
_atom_type_scat_dispersion_real
_atom_type_scat_dispersion_imag
_atom_type_scat_source
C C 0.0033 0.0000 'International Tables Vol C Tables 4.2.6.8 and 6.1.1.4'
H H 0.0000 0.0000 'International Tables Vol C Tables 4.2.6.8 and 6.1.1.4'
B B 0.0013 0.0000 'International Tables Vol C Tables 4.2.6.8 and 6.1.1.4'
N N 0.0061 0.0000 'International Tables Vol C Tables 4.2.6.8 and 6.1.1.4'

loop_
_geom_angle_atom_site_label_1
_geom_angle_atom_site_label_2
_geom_angle_atom_site_label_3
_geom_angle
B2 N3 B3 120.59(16)
B2 N3 C13 120.18(15)
B3 N3 C13 119.23(15)
B1 N2 B2 121.09(16)
B1 N2 C7 119.61(15)
B2 N2 C7 119.29(14)
B3 N1 B1 121.16(15)
B3 N1 C1 119.06(15)
B1 N1 C1 119.71(15)
C14 C13 C18 119.33(17)
C14 C13 N3 120.15(16)
C18 C13 N3 120.52(16)
N3 B2 N2 119.02(17)
C6 C1 C2 119.28(17)
C6 C1 N1 119.98(16)
C2 C1 N1 120.75(16)
C9 C8 C7 120.1(2)
C7 C12 C11 120.2(2)
C12 C7 C8 119.04(18)
C12 C7 N2 120.41(16)
C8 C7 N2 120.54(17)
C16 C15 C14 120.22(19)
N1 B1 N2 118.73(17)
N1 B3 N3 119.34(17)
C13 C18 C17 119.59(18)
C10 C9 C8 120.6(2)
C4 C5 C6 120.05(18)
C10 C11 C12 120.3(2)
C16 C17 C18 120.8(2)
C15 C16 C17 119.60(18)
C13 C14 C15 120.48(19)
C4 C3 C2 120.70(19)
C1 C6 C5 120.61(18)
C5 C4 C3 119.64(18)
C11 C10 C9 119.71(19)
C3 C2 C1 119.71(18)

loop_
_geom_bond_atom_site_label_1
_geom_bond_atom_site_label_2
_geom_bond_distance
N3 B2 1.430(3)
N3 B3 1.432(3)
N3 C13 1.443(2)
N2 B1 1.432(3)
N2 B2 1.437(2)
N2 C7 1.439(2)
N1 B3 1.429(3)
N1 B1 1.429(2)
N1 C1 1.445(2)
C13 C14 1.388(3)
C13 C18 1.391(3)
C1 C6 1.385(3)
C1 C2 1.390(3)
C8 C9 1.384(3)
C8 C7 1.389(3)
C12 C7 1.389(3)
C12 C11 1.389(3)
C15 C16 1.377(3)
C15 C14 1.389(3)
C18 C17 1.392(3)
C9 C10 1.377(3)
C5 C4 1.378(3)
C5 C6 1.385(3)
C11 C10 1.375(4)
C17 C16 1.382(3)
C3 C4 1.381(3)
C3 C2 1.387(3)

loop_
_cod_related_entry_id
_cod_related_entry_database
_cod_related_entry_code
1 ChemSpider 545565
